data_1506738
loop_
_publ_author_name
'Comins, Daniel L.'
'King, Laura S.'
'Smith, Emilie D.'
'F\'evrier, Florence C'

_publ_section_title
;
 Synthesis of C-4 substituted nicotine derivatives via an N-acylpyridinium
 salt of (S)-nicotine.
;
_journal_issue 22
_journal_name_full 'Organic letters'
_journal_page_first 5059
_journal_page_last 5062
_journal_paper_doi 10.1021/ol0520469
_journal_volume 7
_journal_year 2005
_chemical_formula_moiety 'C21 H28 N2 O '
_chemical_formula_sum 'C21 H28 N2 O'
_chemical_formula_weight 324.46
_chemical_melting_point_gt 357
_chemical_melting_point_lt 358
_chemical_name_systematic
;
Compound: 1-[(4R)-3-((2S)-1-methylpyrrolidin-2-yl)-4-phenyl-
(1,4-dihydropyridyl)]-2,2-dimethylpropan-1-one    
;
_space_group_IT_number 19
_symmetry_cell_setting orthorhombic
_symmetry_space_group_name_Hall 'P 2ac 2ab'
_symmetry_space_group_name_H-M 'P 21 21 21'
_cell_angle_alpha 90.0
_cell_angle_beta 90.0
_cell_angle_gamma 90.0
_cell_formula_units_Z 4
_cell_length_a 10.3478(5)
_cell_length_b 9.7922(5)
_cell_length_c 18.2446(12)
_cell_measurement_reflns_used 25
_cell_measurement_temperature 148
_cell_measurement_theta_max 19.00
_cell_measurement_theta_min 17.50
_cell_volume 1848.68(18)
_computing_cell_refinement 'Nonius CAD4 Argus'
_computing_data_collection 'Nonius CAD4 Argus'
_computing_data_reduction 'NRCVAX DATRD2'
_computing_molecular_graphics NRCVAX
_computing_publication_material 'NRCVAX TABLES Jan 94 Version'
_computing_structure_refinement 'NRCVAX LSTSQ'
_computing_structure_solution SIR92
_diffrn_ambient_temperature 148
_diffrn_measurement_device 'Nonius CAD-4    '
_diffrn_measurement_method 'Omega scan b/P/b        '
_diffrn_radiation_monochromator graphite
_diffrn_radiation_source 'xray tube'
_diffrn_radiation_type 'Molybdenum K\a'
_diffrn_radiation_wavelength .71073
_diffrn_reflns_av_R_equivalents .016
_diffrn_reflns_limit_h_max 12
_diffrn_reflns_limit_h_min 0
_diffrn_reflns_limit_k_max 11
_diffrn_reflns_limit_k_min -11
_diffrn_reflns_limit_l_max 21
_diffrn_reflns_limit_l_min 0
_diffrn_reflns_number 3710
_diffrn_reflns_theta_max 25.00
_diffrn_reflns_theta_min 1.20
_diffrn_standards_decay_% 2.0
_diffrn_standards_interval_time 80
_diffrn_standards_number 3
_exptl_absorpt_coefficient_mu .07
_exptl_absorpt_correction_type none
_exptl_crystal_colour colorless
_exptl_crystal_density_diffrn 1.166
_exptl_crystal_description 'cut prism'
_exptl_crystal_F_000 704.37
_exptl_crystal_size_max .40
_exptl_crystal_size_mid .34
_exptl_crystal_size_min .24
_refine_diff_density_max .18
_refine_diff_density_min -.14
_refine_ls_extinction_coef 0.98(10)
_refine_ls_extinction_method Larson
_refine_ls_goodness_of_fit_obs 1.26
_refine_ls_hydrogen_treatment refall
_refine_ls_matrix_type full
_refine_ls_number_parameters 330
_refine_ls_number_reflns 2940
_refine_ls_R_factor_all .029
_refine_ls_R_factor_obs .029
_refine_ls_shift/esd_max .001
_refine_ls_structure_factor_coef F
_refine_ls_weighting_details '1/(\s^2^(F)+ .0003F^2^) '
_refine_ls_weighting_scheme sigma
_refine_ls_wR_factor_all .033
_refine_ls_wR_factor_obs .033
_reflns_number_observed 2940
_reflns_number_total 3218
_reflns_observed_criterion 'Inet > 1.0\s(Inet)'
_cod_data_source_file ol0520469si20050824_111537.cif
_cod_data_source_block 10b
_cod_depositor_comments
;
The following automatic conversions were performed:

'_symmetry_cell_setting' value 'Orthorhombic' changed to
'orthorhombic' according to
/home/saulius/struct/CIF-dictionaries/cif_core.dic dictionary named
'cif_core.dic' version 2.4.1 from 2010-06-29.

Automatic conversion script
Id: cif_fix_values 1715 2011-07-08 13:25:40Z adriana 
;
_cod_original_formula_sum 'C21 H28 N2 O '
_cod_database_code 1506738

loop_
_symmetry_equiv_pos_as_xyz
x,y,z
1/2+x,1/2-y,-z
-x,1/2+y,1/2-z
1/2-x,-y,1/2+z

loop_
_atom_site_label
_atom_site_fract_x
_atom_site_fract_y
_atom_site_fract_z
_atom_site_U_iso_or_equiv
_atom_site_adp_type
_atom_site_type_symbol
O1 .91138(9) .11005(10) .84261(6) .0186(5) Uani O
N1 1.08214(12) -.02565(12) .81612(6) .0153(6) Uani N
N2 1.45217(12) .06570(13) .97314(7) .0188(6) Uani N
C1 1.16146(14) .05397(15) .86301(8) .0154(7) Uani C
C2 1.28530(14) .02551(15) .87594(8) .0165(7) Uani C
C3 1.34796(14) -.10289(15) .84516(8) .0175(7) Uani C
C4 1.27251(15) -.14679(16) .77825(8) .0188(7) Uani C
C5 1.14872(15) -.11603(16) .76851(8) .0177(7) Uani C
C6 1.36766(14) .12719(15) .91730(8) .0184(7) Uani C
C7 1.46378(15) .20564(17) .86801(9) .0224(8) Uani C
C8 1.58256(15) .23253(17) .91704(9) .0230(8) Uani C
C9 1.54263(15) .17567(17) .99137(9) .0222(8) Uani C
C10 .95032(14) .00646(15) .81224(8) .0150(7) Uani C
C11 .85595(14) -.09163(15) .77373(8) .0171(7) Uani C
C12 .87550(17) -.23990(16) .79990(9) .0224(8) Uani C
C13 .71821(15) -.04793(18) .79527(9) .0223(8) Uani C
C14 .86550(17) -.07790(18) .68948(8) .0220(8) Uani C
C15 1.35138(15) -.22149(15) .90010(8) .0181(7) Uani C
C16 1.46565(16) -.28997(16) .91540(9) .0225(8) Uani C
C17 1.46610(17) -.40058(17) .96381(9) .0275(8) Uani C
C18 1.35316(18) -.44287(17) .99741(9) .0265(9) Uani C
C19 1.23805(16) -.37465(16) .98247(8) .0234(8) Uani C
C20 1.23777(15) -.26545(15) .93390(8) .0195(7) Uani C
C21 1.38217(16) .01623(19) 1.03742(9) .0254(8) Uani C
H1 1.1198(14) .1305(17) .8830(8) .015(4) Uiso H
H3 1.4387(16) -.0830(16) .8315(8) .022(4) Uiso H
H4 1.3132(14) -.2066(15) .7429(8) .010(4) Uiso H
H5 1.1006(15) -.1464(16) .7276(9) .014(4) Uiso H
H6 1.3075(16) .1981(17) .9401(8) .021(4) Uiso H
H7a 1.4861(15) .1519(18) .8243(9) .025(4) Uiso H
H7b 1.4229(16) .2930(19) .8500(10) .032(5) Uiso H
H8a 1.6063(16) .3290(19) .9169(9) .030(5) Uiso H
H8b 1.6576(15) .1871(16) .8980(8) .015(4) Uiso H
H9a 1.4980(16) .2505(19) 1.0218(9) .027(4) Uiso H
H9b 1.6168(15) .1394(16) 1.0212(8) .015(4) Uiso H
H12a .9584(18) -.2783(18) .7848(9) .031(5) Uiso H
H12b .8664(16) -.2451(18) .8529(10) .032(4) Uiso H
H12c .8065(17) -.2963(18) .7777(9) .026(4) Uiso H
H13a .7054(15) -.0527(16) .8501(9) .024(4) Uiso H
H13b .6957(17) .0454(20) .7772(9) .030(5) Uiso H
H13c .6561(15) -.1159(16) .7721(8) .015(4) Uiso H
H14a .8642(16) .0167(19) .6741(9) .028(4) Uiso H
H14b .9439(17) -.1159(16) .6700(9) .021(4) Uiso H
H14c .7897(18) -.1249(18) .6664(9) .036(5) Uiso H
H16 1.5472(16) -.2620(17) .8916(8) .019(4) Uiso H
H17 1.5480(18) -.4440(20) .9747(10) .032(5) Uiso H
H18 1.3554(17) -.5209(19) 1.0304(10) .034(5) Uiso H
H19 1.1579(16) -.4026(16) 1.0060(9) .020(4) Uiso H
H20 1.1572(15) -.2173(16) .9236(8) .017(4) Uiso H
H21a 1.4435(16) -.0261(17) 1.0710(9) .023(4) Uiso H
H21b 1.3387(15) .0934(17) 1.0633(9) .023(4) Uiso H
H21c 1.3146(17) -.0530(19) 1.0217(10) .032(5) Uiso H

loop_
_atom_site_aniso_label
_atom_site_aniso_U_11
_atom_site_aniso_U_22
_atom_site_aniso_U_33
_atom_site_aniso_U_12
_atom_site_aniso_U_13
_atom_site_aniso_U_23
_atom_site_aniso_type_symbol
O1 .0165(5) .0162(5) .0233(5) .0020(4) -.0001(4) -.0017(5) O
N1 .0139(6) .0153(6) .0167(6) .0002(5) -.0015(5) -.0006(5) N
N2 .0164(6) .0193(7) .0207(6) -.0001(5) -.0045(5) -.0016(5) N
C1 .0178(7) .0136(7) .0148(7) .0000(6) -.0001(6) -.0023(6) C
C2 .0169(7) .0172(7) .0154(7) -.0005(6) .0001(6) .0020(6) C
C3 .0127(7) .0193(8) .0207(7) .0013(7) .0018(6) -.0002(7) C
C4 .0205(8) .0174(7) .0184(8) -.0001(7) .0026(7) -.0036(6) C
C5 .0201(8) .0198(8) .0134(7) .0009(7) .0008(6) -.0027(6) C
C6 .0150(7) .0168(7) .0236(8) .0023(6) -.0026(7) -.0026(7) C
C7 .0186(8) .0200(8) .0284(9) -.0015(7) -.0038(7) .0028(7) C
C8 .0160(8) .0193(8) .0336(9) -.0014(7) -.0019(7) -.0045(8) C
C9 .0168(7) .0215(8) .0283(9) .0007(7) -.0058(7) -.0062(7) C
C10 .0153(7) .0162(7) .0135(7) -.0009(6) .0008(6) .0044(6) C
C11 .0144(7) .0188(8) .0180(7) -.0004(7) .0003(6) -.0010(6) C
C12 .0246(9) .0195(8) .0230(9) -.0030(7) .0022(7) -.0012(7) C
C13 .0156(8) .0272(9) .0240(9) -.0025(7) -.0012(7) -.0029(7) C
C14 .0206(8) .0259(9) .0195(8) -.0032(8) -.0017(7) -.0007(7) C
C15 .0200(8) .0153(7) .0191(7) .0000(7) -.0021(6) -.0047(6) C
C16 .0195(8) .0208(8) .0272(9) .0010(7) -.0018(7) -.0025(7) C
C17 .0266(9) .0227(9) .0330(9) .0074(8) -.0086(8) -.0017(8) C
C18 .0381(10) .0179(8) .0234(8) .0006(8) -.0047(8) -.0001(7) C
C19 .0276(9) .0215(8) .0211(8) -.0030(7) -.0006(7) -.0014(7) C
C20 .0181(8) .0191(8) .0213(8) .0025(7) -.0028(6) -.0022(7) C
C21 .0238(8) .0328(10) .0197(8) -.0018(8) -.0033(7) -.0021(8) C

loop_
_atom_type_symbol
_atom_type_scat_dispersion_real
_atom_type_scat_dispersion_imag
_atom_type_scat_source
C .003 .002 'International Tables Vol. IV Table 2.2B'
H .000 .000 'International Tables Vol. IV Table 2.2B'
N .006 .003 'International Tables Vol. IV Table 2.2B'
O .011 .006 'International Tables Vol. IV Table 2.2B'

loop_
_geom_angle_atom_site_label_1
_geom_angle_atom_site_label_2
_geom_angle_atom_site_label_3
_geom_angle
C1 N1 C5 115.53(12)
C1 N1 C10 118.04(12)
C5 N1 C10 125.57(12)
C6 N2 C9 103.66(12)
C6 N2 C21 113.38(12)
C9 N2 C21 112.22(12)
N1 C1 C2 123.24(14)
N1 C1 H1 114.1(9)
C2 C1 H1 122.7(9)
C1 C2 C3 121.14(13)
C1 C2 C6 119.51(13)
C3 C2 C6 119.20(12)
C2 C3 C4 108.23(12)
C2 C3 C15 113.21(12)
C2 C3 H3 109.5(9)
C4 C3 C15 108.92(12)
C4 C3 H3 110.0(9)
C15 C3 H3 106.9(9)
C3 C4 C5 122.81(14)
C3 C4 H4 119.1(9)
C5 C4 H4 117.9(9)
N1 C5 C4 121.88(14)
N1 C5 H5 115.1(9)
C4 C5 H5 122.8(9)
N2 C6 C2 114.26(12)
N2 C6 C7 102.93(12)
N2 C6 H6 111.0(9)
C2 C6 C7 113.56(12)
C2 C6 H6 107.9(9)
C7 C6 H6 106.9(9)
C6 C7 C8 105.08(13)
C6 C7 H7a 110.9(10)
C6 C7 H7b 109.9(10)
C8 C7 H7a 112.0(9)
C8 C7 H7b 112.2(10)
H7a C7 H7b 106.8(14)
C7 C8 C9 103.76(13)
C7 C8 H8a 111.4(10)
C7 C8 H8b 110.8(9)
C9 C8 H8a 115.1(10)
C9 C8 H8b 111.9(9)
H8a C8 H8b 104.1(13)
N2 C9 C8 103.88(12)
N2 C9 H9a 111.1(9)
N2 C9 H9b 110.6(9)
C8 C9 H9a 109.9(9)
C8 C9 H9b 113.8(8)
H9a C9 H9b 107.6(12)
O1 C10 N1 118.91(13)
O1 C10 C11 120.99(13)
N1 C10 C11 120.02(12)
C10 C11 C12 111.29(12)
C10 C11 C13 107.30(12)
C10 C11 C14 111.04(12)
C12 C11 C13 107.71(13)
C12 C11 C14 112.42(13)
C13 C11 C14 106.79(13)
C11 C12 H12a 113.0(10)
C11 C12 H12b 110.2(11)
C11 C12 H12c 107.7(10)
H12a C12 H12b 110.2(14)
H12a C12 H12c 107.6(14)
H12b C12 H12c 107.9(14)
C11 C13 H13a 111.2(9)
C11 C13 H13b 112.7(10)
C11 C13 H13c 107.3(9)
H13a C13 H13b 109.8(14)
H13a C13 H13c 107.4(12)
H13b C13 H13c 108.3(13)
C11 C14 H14a 111.8(10)
C11 C14 H14b 112.8(9)
C11 C14 H14c 109.2(10)
H14a C14 H14b 106.0(14)
H14a C14 H14c 107.8(14)
H14b C14 H14c 109.1(14)
C3 C15 C16 121.11(14)
C3 C15 C20 120.17(13)
C16 C15 C20 118.68(14)
C15 C16 C17 120.29(15)
C15 C16 H16 120.4(9)
C17 C16 H16 119.3(9)
C16 C17 C18 120.62(16)
C16 C17 H17 118.2(11)
C18 C17 H17 121.1(11)
C17 C18 C19 119.49(16)
C17 C18 H18 119.3(11)
C19 C18 H18 121.2(11)
C18 C19 C20 119.74(15)
C18 C19 H19 120.5(9)
C20 C19 H19 119.8(9)
C15 C20 C19 121.17(15)
C15 C20 H20 119.0(9)
C19 C20 H20 119.8(9)
N2 C21 H21a 108.8(9)
N2 C21 H21b 110.6(9)
N2 C21 H21c 109.6(10)
H21a C21 H21b 108.6(13)
H21a C21 H21c 110.0(14)
H21b C21 H21c 109.2(13)

loop_
_geom_bond_atom_site_label_1
_geom_bond_atom_site_label_2
_geom_bond_distance
O1 C10 1.2240(18)
N1 C1 1.4191(19)
N1 C5 1.4186(19)
N1 C10 1.4016(19)
N2 C6 1.4716(19)
N2 C9 1.4650(20)
N2 C21 1.461(2)
C1 C2 1.332(2)
C1 H1 .938(17)
C2 C3 1.522(2)
C2 C6 1.512(2)
C3 C4 1.512(2)
C3 C15 1.534(2)
C3 H3 .991(17)
C4 C5 1.328(2)
C4 H4 .968(15)
C5 H5 .946(16)
C6 C7 1.545(2)
C6 H6 1.021(17)
C7 C8 1.543(2)
C7 H7a .982(18)
C7 H7b 1.009(19)
C8 C9 1.523(2)
C8 H8a .976(19)
C8 H8b .960(17)
C9 H9a 1.028(19)
C9 H9b 1.006(16)
C10 C11 1.539(2)
C11 C12 1.542(2)
C11 C13 1.539(2)
C11 C14 1.546(2)
C12 H12a .976(19)
C12 H12b .973(19)
C12 H12c .990(18)
C13 H13a 1.010(17)
C13 H13b .999(20)
C13 H13c 1.018(17)
C14 H14a .968(19)
C14 H14b .961(18)
C14 H14c 1.002(19)
C15 C16 1.388(2)
C15 C20 1.396(2)
C16 C17 1.398(2)
C16 H16 .988(17)
C17 C18 1.383(3)
C17 H17 .969(19)
C18 C19 1.393(2)
C18 H18 .973(19)
C19 C20 1.389(2)
C19 H19 .974(17)
C20 H20 .976(16)
C21 H21a .974(18)
C21 H21b .998(17)
C21 H21c 1.015(19)
